data_7701575
loop_
_publ_author_name
'Volostnykh, Marina V.'
'Borisov, Sergey M.'
'Konovalov, Mikhail A.'
'Sinelshchikova, Anna A.'
'Gorbunova, Yulia G.'
'Tsivadze, Aslan Yu'
'Meyer, Michel'
'Stern, Christine'
'Bessmertnykh-Lemeune, Alla'

_publ_section_title
;
 Platinum(ii) and palladium(ii) complexes with electron-deficient
 meso-diethoxyphosphorylporphyrins: synthesis, structure and tuning of
 photophysical properties by varying peripheral substituents.
;
_journal_issue 24
_journal_name_full 'Dalton transactions (Cambridge, England : 2003)'
_journal_page_first 8882
_journal_page_last 8898
_journal_paper_doi 10.1039/c9dt01577a
_journal_volume 48
_journal_year 2019
_chemical_formula_moiety 'C38 H33 N4 O3 P Pd, C H2 Cl2'
_chemical_formula_sum 'C39 H35 Cl2 N4 O3 P Pd'
_chemical_formula_weight 815.98
_chemical_name_common PdDTolPP
_chemical_name_systematic '[10-(Diethoxyphosphoryl)-5,15-bis(p-tolyl)porphyrinato(2-)]palladium(II) methylene solvate'
_chemical_properties_physical Oxygen-sensitive,Light-sensitive,Photo-sensitive
_space_group_crystal_system triclinic
_space_group_IT_number 2
_space_group_name_Hall '-P 1'
_space_group_name_H-M_alt 'P -1'
_atom_sites_solution_hydrogens geom
_atom_sites_solution_primary dual
_audit_creation_date 2019-01-25
_audit_creation_method
;
Olex2 1.2
(compiled 2018.05.29 svn.r3508 for OlexSys, GUI svn.r5506)
;
_audit_update_record
;
2019-03-20 deposited with the CCDC.	2019-05-14 downloaded from the CCDC.
;
_cell_angle_alpha 64.844(3)
_cell_angle_beta 89.227(3)
_cell_angle_gamma 85.015(3)
_cell_formula_units_Z 2
_cell_length_a 11.8481(7)
_cell_length_b 12.1054(6)
_cell_length_c 13.6018(7)
_cell_measurement_reflns_used 9840
_cell_measurement_temperature 100(2)
_cell_measurement_theta_max 34.752
_cell_measurement_theta_min 2.646
_cell_volume 1758.55(17)
_computing_cell_refinement 'SAINT v7.68A (Bruker, 2009)'
_computing_data_reduction 'SAINT v7.68A (Bruker, 2009)'
_computing_molecular_graphics 'Olex2 (Dolomanov et al., 2009)'
_computing_publication_material 'Olex2 (Dolomanov et al., 2009)'
_computing_structure_refinement 'ShelXL (Sheldrick, 2015)'
_computing_structure_solution 'ShelXT (Sheldrick, 2015)'
_diffrn_ambient_temperature 100(2)
_diffrn_measured_fraction_theta_full 0.997
_diffrn_measured_fraction_theta_max 0.998
_diffrn_measurement_device_type 'Bruker KAPPA APEX II area-detector diffractometer'
_diffrn_radiation_type MoK\a
_diffrn_radiation_wavelength 0.71073
_diffrn_reflns_av_R_equivalents 0.0776
_diffrn_reflns_av_unetI/netI 0.0738
_diffrn_reflns_Laue_measured_fraction_full 0.997
_diffrn_reflns_Laue_measured_fraction_max 0.998
_diffrn_reflns_limit_h_max 16
_diffrn_reflns_limit_h_min -16
_diffrn_reflns_limit_k_max 17
_diffrn_reflns_limit_k_min -17
_diffrn_reflns_limit_l_max 19
_diffrn_reflns_limit_l_min -19
_diffrn_reflns_number 32385
_diffrn_reflns_point_group_measured_fraction_full 0.997
_diffrn_reflns_point_group_measured_fraction_max 0.998
_diffrn_reflns_theta_full 25.242
_diffrn_reflns_theta_max 30.000
_diffrn_reflns_theta_min 3.311
_exptl_absorpt_coefficient_mu 0.770
_exptl_absorpt_correction_T_max 0.977
_exptl_absorpt_correction_T_min 0.743
_exptl_absorpt_correction_type multi-scan
_exptl_absorpt_process_details
'SADABS-2008/1 (Bruker,2008) was used for absorption correction. wR2(int) was 0.1099 before and 0.0760 after correction. The Ratio of minimum to maximum transmission is 0.7605. The \l/2 correction factor is 0.0015.'
_exptl_crystal_colour red
_exptl_crystal_colour_primary red
_exptl_crystal_density_diffrn 1.541
_exptl_crystal_description plate
_exptl_crystal_F_000 832
_exptl_crystal_preparation Luminescent
_exptl_crystal_recrystallization_method CH2Cl2-hexane
_exptl_crystal_size_max 0.3
_exptl_crystal_size_mid 0.3
_exptl_crystal_size_min 0.03
_refine_diff_density_max 1.009
_refine_diff_density_min -1.189
_refine_diff_density_rms 0.102
_refine_ls_extinction_method none
_refine_ls_goodness_of_fit_ref 1.004
_refine_ls_hydrogen_treatment constr
_refine_ls_matrix_type full
_refine_ls_number_parameters 455
_refine_ls_number_reflns 10249
_refine_ls_number_restraints 0
_refine_ls_restrained_S_all 1.004
_refine_ls_R_factor_all 0.0542
_refine_ls_R_factor_gt 0.0367
_refine_ls_shift/su_max 0.001
_refine_ls_shift/su_mean 0.000
_refine_ls_structure_factor_coef Fsqd
_refine_ls_weighting_details 'w=1/[\s^2^(Fo^2^)+(0.0398P)^2^] where P=(Fo^2^+2Fc^2^)/3'
_refine_ls_weighting_scheme calc
_refine_ls_wR_factor_gt 0.0883
_refine_ls_wR_factor_ref 0.0953
_reflns_Friedel_coverage 0.000
_reflns_number_gt 8282
_reflns_number_total 10249
_reflns_threshold_expression 'I > 2\s(I)'
_cod_data_source_file c9dt01577a2.cif
_cod_data_source_block PdDTolPP
_cod_database_code 7701575
_shelx_shelxl_version_number 2018/3
_shelx_space_group_comment
;
The symmetry employed for this shelxl refinement is uniquely defined
by the following loop, which should always be used as a source of
symmetry information in preference to the above space-group names.
They are only intended as comments.
;
_shelx_estimated_absorpt_t_max 0.977
_shelx_estimated_absorpt_t_min 0.802
_olex2_refinement_description
;
1. Fixed Uiso
 At 1.2 times of:
  All C(H) groups, All C(H,H) groups
 At 1.5 times of:
  All C(H,H,H) groups
2.a Secondary CH2 refined with riding coordinates:
 C35(H35A,H35B), C1S(H1SA,H1SB), C37(H37A,H37B)
2.b Aromatic/amide H refined with riding coordinates:
 C21(H21), C20(H20), C3(H3), C18(H18), C26(H26), C25(H25), C32(H32), C33(H33),
 C4(H4), C16(H16), C15(H15), C8(H8), C9(H9), C30(H30), C13(H13), C29(H29),
 C12(H12)
2.c Idealised Me refined as rotating group:
 C11(H11A,H11B,H11C), C38(H38A,H38B,H38C), C36(H36A,H36B,H36C), C28(H28A,H28B,
 H28C)
;
_olex2_submission_special_instructions 'No special instructions were received'

loop_
_space_group_symop_operation_xyz
'x, y, z'
'-x, -y, -z'

loop_
_atom_site_label
_atom_site_type_symbol
_atom_site_fract_x
_atom_site_fract_y
_atom_site_fract_z
_atom_site_U_iso_or_equiv
_atom_site_adp_type
_atom_site_occupancy
_atom_site_site_symmetry_order
_atom_site_calc_flag
_atom_site_refinement_flags_posn
Pd1 Pd 0.62799(2) 0.55181(2) 0.53845(2) 0.01325(5) Uani 1 1 d .
P1 P 0.71260(5) 0.25714(5) 0.94837(4) 0.01875(12) Uani 1 1 d .
Cl2 Cl 0.88814(7) -0.20318(7) 1.05476(6) 0.04123(17) Uani 1 1 d .
Cl1 Cl 0.89310(7) -0.09651(9) 0.81871(7) 0.0519(2) Uani 1 1 d .
O3 O 0.73273(15) 0.33175(15) 1.01727(13) 0.0244(4) Uani 1 1 d .
O2 O 0.58718(14) 0.22348(15) 0.97699(13) 0.0237(3) Uani 1 1 d .
O1 O 0.79685(15) 0.15202(15) 0.97342(13) 0.0255(4) Uani 1 1 d .
N4 N 0.57434(15) 0.54792(16) 0.68093(14) 0.0159(3) Uani 1 1 d .
N3 N 0.50959(16) 0.69155(16) 0.45811(14) 0.0157(3) Uani 1 1 d .
N1 N 0.74626(15) 0.41299(16) 0.61847(14) 0.0154(3) Uani 1 1 d .
N2 N 0.68443(16) 0.55798(16) 0.39565(14) 0.0164(4) Uani 1 1 d .
C21 C 0.3635(2) 0.8432(2) 0.41814(18) 0.0200(4) Uani 1 1 d .
H21 H 0.305984 0.897532 0.427350 0.024 Uiso 1 1 calc R
C24 C 0.36687(19) 0.82156(19) 0.64001(18) 0.0179(4) Uani 1 1 d .
C20 C 0.3911(2) 0.83588(19) 0.32380(18) 0.0199(4) Uani 1 1 d .
H20 H 0.355547 0.883175 0.254555 0.024 Uiso 1 1 calc R
C22 C 0.43833(18) 0.75282(18) 0.50162(17) 0.0166(4) Uani 1 1 d .
C1 C 0.69372(19) 0.36633(19) 0.80779(17) 0.0178(4) Uani 1 1 d .
C34 C 0.60913(18) 0.46329(19) 0.78388(16) 0.0159(4) Uani 1 1 d .
C7 C 0.95065(19) 0.3473(2) 0.42836(17) 0.0172(4) Uani 1 1 d .
C3 C 0.8624(2) 0.2647(2) 0.75199(19) 0.0227(5) Uani 1 1 d .
H3 H 0.892103 0.209283 0.821840 0.027 Uiso 1 1 calc R
C6 C 0.84923(18) 0.40501(19) 0.46128(17) 0.0164(4) Uani 1 1 d .
C2 C 0.76135(19) 0.34870(19) 0.72917(17) 0.0176(4) Uani 1 1 d .
C23 C 0.43505(18) 0.73027(19) 0.61145(17) 0.0167(4) Uani 1 1 d .
C19 C 0.48425(19) 0.74298(19) 0.34839(17) 0.0177(4) Uani 1 1 d .
C18 C 0.54257(19) 0.71448(19) 0.27290(17) 0.0187(4) Uani 1 1 d .
H18 H 0.516461 0.756470 0.199401 0.022 Uiso 1 1 calc R
C31 C 0.49549(19) 0.63139(19) 0.69370(17) 0.0172(4) Uani 1 1 d .
C26 C 0.3524(2) 1.0191(2) 0.64621(18) 0.0222(5) Uani 1 1 d .
H26 H 0.384673 1.093226 0.632613 0.027 Uiso 1 1 calc R
C25 C 0.4128(2) 0.9305(2) 0.62277(18) 0.0202(4) Uani 1 1 d .
H25 H 0.486682 0.943963 0.594523 0.024 Uiso 1 1 calc R
C32 C 0.4817(2) 0.5987(2) 0.80801(18) 0.0203(4) Uani 1 1 d .
H32 H 0.433951 0.642359 0.838718 0.024 Uiso 1 1 calc R
C33 C 0.5486(2) 0.4955(2) 0.86294(18) 0.0212(4) Uani 1 1 d .
H33 H 0.555234 0.451357 0.939712 0.025 Uiso 1 1 calc R
C5 C 0.83281(19) 0.36965(19) 0.57195(18) 0.0177(4) Uani 1 1 d .
C4 C 0.9067(2) 0.2798(2) 0.65580(18) 0.0227(5) Uani 1 1 d .
H4 H 0.974482 0.238450 0.645413 0.027 Uiso 1 1 calc R
C17 C 0.63588(19) 0.6300(2) 0.29473(17) 0.0181(4) Uani 1 1 d .
C10 C 1.1491(2) 0.2413(2) 0.37479(18) 0.0213(4) Uani 1 1 d .
C16 C 0.6983(2) 0.6076(2) 0.21328(18) 0.0211(4) Uani 1 1 d .
H16 H 0.681674 0.644912 0.137370 0.025 Uiso 1 1 calc R
C15 C 0.7857(2) 0.5231(2) 0.26503(18) 0.0204(4) Uani 1 1 d .
H15 H 0.842430 0.490552 0.232120 0.024 Uiso 1 1 calc R
C14 C 0.77638(19) 0.49184(19) 0.37946(17) 0.0163(4) Uani 1 1 d .
C8 C 0.9683(2) 0.2202(2) 0.46185(19) 0.0223(5) Uani 1 1 d .
H8 H 0.912398 0.168972 0.502881 0.027 Uiso 1 1 calc R
C9 C 1.0668(2) 0.1686(2) 0.43562(19) 0.0236(5) Uani 1 1 d .
H9 H 1.077747 0.082336 0.459712 0.028 Uiso 1 1 calc R
C11 C 1.2588(2) 0.1862(2) 0.3512(2) 0.0295(5) Uani 1 1 d .
H11A H 1.317631 0.180743 0.403423 0.044 Uiso 1 1 calc GR
H11B H 1.281537 0.237830 0.277373 0.044 Uiso 1 1 calc GR
H11C H 1.248732 0.103959 0.357453 0.044 Uiso 1 1 calc GR
C35 C 0.5605(2) 0.1380(2) 1.08684(19) 0.0279(5) Uani 1 1 d .
H35A H 0.599566 0.156697 1.141162 0.034 Uiso 1 1 calc R
H35B H 0.585535 0.052869 1.099136 0.034 Uiso 1 1 calc R
C30 C 0.2591(2) 0.8045(2) 0.6817(2) 0.0276(5) Uani 1 1 d .
H30 H 0.225818 0.731428 0.693431 0.033 Uiso 1 1 calc R
C1S C 0.9312(2) -0.0814(2) 0.9369(2) 0.0313(6) Uani 1 1 d .
H1SA H 1.014453 -0.079810 0.940355 0.038 Uiso 1 1 calc R
H1SB H 0.895511 -0.002799 0.933620 0.038 Uiso 1 1 calc R
C27 C 0.2453(2) 1.0009(2) 0.6893(2) 0.0245(5) Uani 1 1 d .
C13 C 1.0321(2) 0.4197(2) 0.36496(19) 0.0215(4) Uani 1 1 d .
H13 H 1.020981 0.506146 0.339512 0.026 Uiso 1 1 calc R
C29 C 0.1993(2) 0.8929(3) 0.7064(2) 0.0313(6) Uani 1 1 d .
H29 H 0.125739 0.879153 0.735431 0.038 Uiso 1 1 calc R
C12 C 1.1294(2) 0.3672(2) 0.33827(19) 0.0229(5) Uani 1 1 d .
H12 H 1.183693 0.418597 0.294093 0.027 Uiso 1 1 calc R
C38 C 0.8209(3) 0.5140(3) 0.9876(3) 0.0449(8) Uani 1 1 d .
H38A H 0.785854 0.558958 0.914882 0.067 Uiso 1 1 calc GR
H38B H 0.893408 0.546090 0.990138 0.067 Uiso 1 1 calc GR
H38C H 0.770468 0.524135 1.041414 0.067 Uiso 1 1 calc GR
C36 C 0.4342(2) 0.1528(3) 1.0970(2) 0.0408(7) Uani 1 1 d .
H36A H 0.396756 0.129007 1.046028 0.061 Uiso 1 1 calc GR
H36B H 0.410024 0.238588 1.080138 0.061 Uiso 1 1 calc GR
H36C H 0.413480 0.100513 1.171345 0.061 Uiso 1 1 calc GR
C37 C 0.8407(2) 0.3814(3) 1.0123(3) 0.0372(7) Uani 1 1 d .
H37A H 0.886979 0.371095 0.955147 0.045 Uiso 1 1 calc R
H37B H 0.882431 0.336726 1.082706 0.045 Uiso 1 1 calc R
C28 C 0.1828(3) 1.0959(3) 0.7189(3) 0.0420(7) Uani 1 1 d .
H28A H 0.215206 1.090737 0.786810 0.063 Uiso 1 1 calc GR
H28B H 0.102525 1.080935 0.728524 0.063 Uiso 1 1 calc GR
H28C H 0.189959 1.177663 0.660776 0.063 Uiso 1 1 calc GR

loop_
_atom_site_aniso_label
_atom_site_aniso_U_11
_atom_site_aniso_U_22
_atom_site_aniso_U_33
_atom_site_aniso_U_23
_atom_site_aniso_U_13
_atom_site_aniso_U_12
Pd1 0.01332(8) 0.01308(8) 0.01203(8) -0.00453(6) 0.00019(5) 0.00126(5)
P1 0.0192(3) 0.0209(3) 0.0126(2) -0.0048(2) -0.0007(2) 0.0039(2)
Cl2 0.0387(4) 0.0444(4) 0.0387(4) -0.0158(3) 0.0071(3) -0.0050(3)
Cl1 0.0405(4) 0.0854(6) 0.0406(4) -0.0360(4) 0.0023(3) -0.0119(4)
O3 0.0236(9) 0.0299(9) 0.0196(8) -0.0113(7) -0.0015(7) 0.0027(7)
O2 0.0211(8) 0.0282(8) 0.0144(7) -0.0022(6) 0.0003(6) -0.0017(7)
O1 0.0281(9) 0.0243(8) 0.0166(8) -0.0034(6) -0.0007(7) 0.0089(7)
N4 0.0154(9) 0.0162(8) 0.0145(8) -0.0055(7) -0.0013(7) 0.0019(7)
N3 0.0173(9) 0.0150(8) 0.0127(8) -0.0041(7) -0.0003(7) 0.0003(7)
N1 0.0149(9) 0.0160(8) 0.0128(8) -0.0044(6) 0.0007(6) 0.0025(7)
N2 0.0171(9) 0.0152(8) 0.0156(8) -0.0054(7) -0.0009(7) -0.0001(7)
C21 0.0185(11) 0.0173(10) 0.0211(10) -0.0060(8) -0.0024(8) 0.0033(8)
C24 0.0164(10) 0.0175(10) 0.0194(10) -0.0084(8) -0.0016(8) 0.0036(8)
C20 0.0201(11) 0.0164(10) 0.0176(10) -0.0026(8) -0.0048(8) 0.0030(8)
C22 0.0159(10) 0.0131(9) 0.0179(10) -0.0043(8) -0.0013(8) 0.0010(8)
C1 0.0191(10) 0.0183(10) 0.0131(9) -0.0044(8) -0.0005(8) 0.0010(8)
C34 0.0149(10) 0.0192(10) 0.0122(9) -0.0059(8) 0.0003(7) 0.0017(8)
C7 0.0152(10) 0.0217(10) 0.0160(9) -0.0098(8) 0.0026(8) 0.0004(8)
C3 0.0227(12) 0.0224(11) 0.0184(10) -0.0061(9) -0.0021(9) 0.0073(9)
C6 0.0147(10) 0.0181(9) 0.0172(10) -0.0087(8) 0.0027(8) -0.0003(8)
C2 0.0178(10) 0.0170(9) 0.0161(10) -0.0059(8) -0.0004(8) 0.0024(8)
C23 0.0152(10) 0.0153(9) 0.0189(10) -0.0071(8) 0.0009(8) 0.0015(8)
C19 0.0194(11) 0.0152(9) 0.0155(9) -0.0040(8) -0.0017(8) 0.0001(8)
C18 0.0215(11) 0.0183(10) 0.0135(9) -0.0043(8) -0.0033(8) -0.0009(8)
C31 0.0152(10) 0.0188(10) 0.0176(10) -0.0081(8) 0.0005(8) 0.0001(8)
C26 0.0262(12) 0.0184(10) 0.0206(11) -0.0076(9) -0.0010(9) 0.0013(9)
C25 0.0213(11) 0.0199(10) 0.0173(10) -0.0063(8) 0.0029(8) -0.0002(8)
C32 0.0198(11) 0.0245(11) 0.0170(10) -0.0106(9) -0.0009(8) 0.0053(9)
C33 0.0202(11) 0.0259(11) 0.0150(10) -0.0076(9) 0.0003(8) 0.0041(9)
C5 0.0174(10) 0.0179(10) 0.0181(10) -0.0086(8) -0.0008(8) 0.0018(8)
C4 0.0208(11) 0.0249(11) 0.0186(10) -0.0075(9) -0.0023(9) 0.0093(9)
C17 0.0199(11) 0.0196(10) 0.0140(9) -0.0060(8) 0.0011(8) -0.0032(8)
C10 0.0186(11) 0.0289(11) 0.0198(10) -0.0146(9) -0.0003(8) 0.0024(9)
C16 0.0235(12) 0.0242(11) 0.0148(10) -0.0079(8) 0.0012(8) -0.0002(9)
C15 0.0221(11) 0.0230(11) 0.0165(10) -0.0090(8) 0.0037(8) -0.0017(9)
C14 0.0169(10) 0.0168(9) 0.0152(9) -0.0069(8) 0.0018(8) -0.0014(8)
C8 0.0211(11) 0.0200(10) 0.0244(11) -0.0082(9) 0.0054(9) -0.0019(9)
C9 0.0255(12) 0.0198(10) 0.0253(12) -0.0102(9) 0.0038(9) 0.0017(9)
C11 0.0217(12) 0.0352(13) 0.0340(14) -0.0186(11) 0.0017(10) 0.0050(10)
C35 0.0287(13) 0.0272(12) 0.0184(11) -0.0005(9) 0.0015(9) -0.0035(10)
C30 0.0191(12) 0.0262(12) 0.0430(15) -0.0204(11) 0.0020(10) 0.0002(9)
C1S 0.0269(13) 0.0343(13) 0.0368(14) -0.0192(12) 0.0014(11) -0.0025(11)
C27 0.0212(11) 0.0292(12) 0.0255(11) -0.0162(10) -0.0069(9) 0.0105(9)
C13 0.0203(11) 0.0197(10) 0.0265(11) -0.0118(9) 0.0028(9) -0.0022(9)
C29 0.0174(12) 0.0388(14) 0.0437(15) -0.0248(13) 0.0045(11) 0.0041(10)
C12 0.0185(11) 0.0264(11) 0.0260(11) -0.0128(9) 0.0061(9) -0.0064(9)
C38 0.049(2) 0.0435(17) 0.0498(19) -0.0271(15) -0.0028(15) -0.0055(15)
C36 0.0319(15) 0.0445(16) 0.0317(14) -0.0020(12) 0.0067(12) -0.0078(13)
C37 0.0242(14) 0.0422(16) 0.0523(18) -0.0268(14) -0.0054(12) -0.0018(12)
C28 0.0307(15) 0.0487(17) 0.059(2) -0.0385(16) -0.0096(14) 0.0175(13)

loop_
_atom_type_symbol
_atom_type_description
_atom_type_scat_dispersion_real
_atom_type_scat_dispersion_imag
_atom_type_scat_source
C C 0.0033 0.0016 'International Tables Vol C Tables 4.2.6.8 and 6.1.1.4'
H H 0.0000 0.0000 'International Tables Vol C Tables 4.2.6.8 and 6.1.1.4'
Cl Cl 0.1484 0.1585 'International Tables Vol C Tables 4.2.6.8 and 6.1.1.4'
N N 0.0061 0.0033 'International Tables Vol C Tables 4.2.6.8 and 6.1.1.4'
O O 0.0106 0.0060 'International Tables Vol C Tables 4.2.6.8 and 6.1.1.4'
P P 0.1023 0.0942 'International Tables Vol C Tables 4.2.6.8 and 6.1.1.4'
Pd Pd -0.9988 1.0072 'International Tables Vol C Tables 4.2.6.8 and 6.1.1.4'

loop_
_geom_angle_atom_site_label_1
_geom_angle_atom_site_label_2
_geom_angle_atom_site_label_3
_geom_angle
N4 Pd1 N3 90.08(7)
N4 Pd1 N2 178.76(7)
N1 Pd1 N4 89.92(7)
N1 Pd1 N3 179.82(7)
N1 Pd1 N2 89.94(7)
N2 Pd1 N3 90.06(7)
O3 P1 C1 107.43(10)
O2 P1 O3 101.86(9)
O2 P1 C1 100.66(10)
O1 P1 O3 112.83(10)
O1 P1 O2 114.95(10)
O1 P1 C1 117.37(10)
C37 O3 P1 119.37(17)
C35 O2 P1 120.15(15)
C34 N4 Pd1 127.25(15)
C34 N4 C31 106.74(18)
C31 N4 Pd1 126.00(14)
C22 N3 Pd1 127.00(14)
C22 N3 C19 106.45(18)
C19 N3 Pd1 126.54(15)
C2 N1 Pd1 127.16(15)
C2 N1 C5 106.74(17)
C5 N1 Pd1 125.98(14)
C17 N2 Pd1 126.01(15)
C14 N2 Pd1 127.52(14)
C14 N2 C17 106.47(18)
C20 C21 C22 106.8(2)
C25 C24 C23 118.7(2)
C30 C24 C23 123.3(2)
C30 C24 C25 118.1(2)
C21 C20 C19 107.09(19)
N3 C22 C21 110.04(19)
N3 C22 C23 125.75(19)
C23 C22 C21 124.2(2)
C34 C1 P1 116.97(16)
C34 C1 C2 123.89(19)
C2 C1 P1 119.12(16)
N4 C34 C1 125.4(2)
N4 C34 C33 108.78(18)
C1 C34 C33 125.75(19)
C8 C7 C6 122.0(2)
C13 C7 C6 119.94(19)
C13 C7 C8 118.0(2)
C4 C3 C2 107.3(2)
C5 C6 C7 118.06(19)
C5 C6 C14 123.6(2)
C14 C6 C7 118.30(19)
N1 C2 C1 125.7(2)
N1 C2 C3 109.0(2)
C1 C2 C3 125.2(2)
C22 C23 C24 117.53(18)
C31 C23 C24 118.66(19)
C31 C23 C22 123.7(2)
N3 C19 C20 109.6(2)
C18 C19 N3 125.3(2)
C18 C19 C20 125.1(2)
C19 C18 C17 125.6(2)
N4 C31 C23 126.6(2)
N4 C31 C32 109.35(18)
C23 C31 C32 124.0(2)
C25 C26 C27 120.7(2)
C26 C25 C24 121.0(2)
C33 C32 C31 107.4(2)
C32 C33 C34 107.65(19)
N1 C5 C6 126.93(19)
N1 C5 C4 109.40(19)
C6 C5 C4 123.7(2)
C3 C4 C5 107.5(2)
N2 C17 C18 126.0(2)
N2 C17 C16 109.9(2)
C18 C17 C16 124.1(2)
C9 C10 C11 121.4(2)
C9 C10 C12 118.3(2)
C12 C10 C11 120.3(2)
C15 C16 C17 106.96(19)
C16 C15 C14 107.1(2)
N2 C14 C6 125.5(2)
N2 C14 C15 109.55(18)
C6 C14 C15 125.0(2)
C9 C8 C7 120.6(2)
C10 C9 C8 120.9(2)
O2 C35 C36 107.1(2)
C24 C30 C29 120.8(2)
Cl2 C1S Cl1 111.26(14)
C26 C27 C29 118.5(2)
C26 C27 C28 120.1(2)
C29 C27 C28 121.4(3)
C12 C13 C7 120.8(2)
C27 C29 C30 120.9(2)
C10 C12 C13 121.3(2)
O3 C37 C38 109.4(2)

loop_
_geom_bond_atom_site_label_1
_geom_bond_atom_site_label_2
_geom_bond_distance
Pd1 N4 2.0139(18)
Pd1 N3 2.0201(18)
Pd1 N1 2.0123(17)
Pd1 N2 2.0190(18)
P1 O3 1.5856(17)
P1 O2 1.5750(18)
P1 O1 1.4669(17)
P1 C1 1.807(2)
Cl2 C1S 1.762(3)
Cl1 C1S 1.763(3)
O3 C37 1.448(3)
O2 C35 1.460(3)
N4 C34 1.379(3)
N4 C31 1.380(3)
N3 C22 1.365(3)
N3 C19 1.376(3)
N1 C2 1.375(3)
N1 C5 1.378(3)
N2 C17 1.375(3)
N2 C14 1.367(3)
C21 C20 1.357(3)
C21 C22 1.440(3)
C24 C23 1.492(3)
C24 C25 1.396(3)
C24 C30 1.385(3)
C20 C19 1.439(3)
C22 C23 1.401(3)
C1 C34 1.403(3)
C1 C2 1.404(3)
C34 C33 1.452(3)
C7 C6 1.496(3)
C7 C8 1.403(3)
C7 C13 1.387(3)
C3 C2 1.447(3)
C3 C4 1.347(3)
C6 C5 1.395(3)
C6 C14 1.401(3)
C23 C31 1.390(3)
C19 C18 1.375(3)
C18 C17 1.382(3)
C31 C32 1.443(3)
C26 C25 1.385(3)
C26 C27 1.385(4)
C32 C33 1.341(3)
C5 C4 1.434(3)
C17 C16 1.430(3)
C10 C9 1.386(3)
C10 C11 1.502(3)
C10 C12 1.386(3)
C16 C15 1.356(3)
C15 C14 1.442(3)
C8 C9 1.389(3)
C35 C36 1.504(4)
C30 C29 1.389(3)
C27 C29 1.387(4)
C27 C28 1.507(3)
C13 C12 1.387(3)
C38 C37 1.491(4)
